data_7042749
loop_
_publ_author_name
'Kashid, Vitthal S.'
'Radhakrishna, Latchupatula'
'Balakrishna, Maravanji Shivaramaiah'

_publ_section_title
;
 First examples of tri- and tetraphosphametacyclophanes: synthesis and
 isolation of an unusual hexapalladium complex containing pincer units
 with Pd---P covalent bonds
;
_journal_name_full 'Dalton Trans.'
_journal_paper_doi 10.1039/C7DT00737J
_journal_year 2017
_chemical_formula_moiety 'C56 H42 N4 O9 P4'
_chemical_formula_sum 'C56 H42 N4 O9 P4'
_chemical_formula_weight 1038.81
_space_group_crystal_system monoclinic
_space_group_IT_number 14
_space_group_name_Hall '-P 2ybc'
_space_group_name_H-M_alt 'P 1 21/c 1'
_symmetry_space_group_name_Hall '-P 2ybc'
_symmetry_space_group_name_H-M 'P 1 21/c 1'
_atom_sites_solution_hydrogens geom
_audit_creation_method SHELXL-2014/7
_audit_update_record
;
2016-09-24 deposited with the CCDC.
2017-04-20 downloaded from the CCDC.
;
_cell_angle_alpha 90
_cell_angle_beta 97.725(2)
_cell_angle_gamma 90
_cell_formula_units_Z 4
_cell_length_a 12.9200(3)
_cell_length_b 19.0391(8)
_cell_length_c 20.9881(6)
_cell_measurement_reflns_used 9587
_cell_measurement_temperature 150(2)
_cell_measurement_theta_max 72.6190
_cell_measurement_theta_min 3.1250
_cell_volume 5115.9(3)
_computing_structure_refinement 'SHELXL-2014/7 (Sheldrick, 2014)'
_diffrn_ambient_temperature 150(2)
_diffrn_measured_fraction_theta_full 0.991
_diffrn_measured_fraction_theta_max 0.965
_diffrn_measurement_device_type 'Rigaku saturn 724'
_diffrn_measurement_method \w
_diffrn_radiation_type CuK\a
_diffrn_radiation_wavelength 1.54184
_diffrn_reflns_av_R_equivalents 0.1084
_diffrn_reflns_av_unetI/netI 0.1054
_diffrn_reflns_Laue_measured_fraction_full 0.991
_diffrn_reflns_Laue_measured_fraction_max 0.965
_diffrn_reflns_limit_h_max 14
_diffrn_reflns_limit_h_min -15
_diffrn_reflns_limit_k_max 23
_diffrn_reflns_limit_k_min -15
_diffrn_reflns_limit_l_max 25
_diffrn_reflns_limit_l_min -25
_diffrn_reflns_number 28013
_diffrn_reflns_point_group_measured_fraction_full 0.991
_diffrn_reflns_point_group_measured_fraction_max 0.965
_diffrn_reflns_theta_full 67.684
_diffrn_reflns_theta_max 72.767
_diffrn_reflns_theta_min 3.147
_exptl_absorpt_coefficient_mu 1.877
_exptl_absorpt_correction_T_max 1.00000
_exptl_absorpt_correction_T_min 0.61938
_exptl_absorpt_correction_type numerical
_exptl_absorpt_process_details 'Numabs Rigaku 1999'
_exptl_crystal_colour brown
_exptl_crystal_density_diffrn 1.349
_exptl_crystal_description block
_exptl_crystal_F_000 2152
_exptl_crystal_size_max 0.129
_exptl_crystal_size_mid 0.116
_exptl_crystal_size_min 0.11
_refine_diff_density_max 0.798
_refine_diff_density_min -0.797
_refine_diff_density_rms 0.117
_refine_ls_extinction_method none
_refine_ls_goodness_of_fit_ref 1.099
_refine_ls_hydrogen_treatment constr
_refine_ls_matrix_type full
_refine_ls_number_parameters 660
_refine_ls_number_reflns 9815
_refine_ls_number_restraints 0
_refine_ls_restrained_S_all 1.099
_refine_ls_R_factor_all 0.1322
_refine_ls_R_factor_gt 0.0819
_refine_ls_shift/su_max 0.000
_refine_ls_shift/su_mean 0.000
_refine_ls_structure_factor_coef Fsqd
_refine_ls_weighting_details 'w=1/[\s^2^(Fo^2^)+(0.1449P)^2^] where P=(Fo^2^+2Fc^2^)/3'
_refine_ls_weighting_scheme calc
_refine_ls_wR_factor_gt 0.2069
_refine_ls_wR_factor_ref 0.2652
_reflns_Friedel_coverage 0.000
_reflns_number_gt 6159
_reflns_number_total 9815
_reflns_threshold_expression 'I > 2\s(I)'
_cod_data_source_file c7dt00737j2.cif
_cod_data_source_block MSB-VSK-292
_cod_database_code 7042749
_shelx_shelxl_version_number 2014/7
_shelx_space_group_comment
;
The symmetry employed for this shelxl refinement is uniquely defined
by the following loop, which should always be used as a source of
symmetry information in preference to the above space-group names.
They are only intended as comments.
;

loop_
_space_group_symop_operation_xyz
'x, y, z'
'-x, y+1/2, -z+1/2'
'-x, -y, -z'
'x, -y-1/2, z-1/2'

loop_
_atom_site_label
_atom_site_type_symbol
_atom_site_fract_x
_atom_site_fract_y
_atom_site_fract_z
_atom_site_U_iso_or_equiv
_atom_site_adp_type
_atom_site_occupancy
_atom_site_site_symmetry_order
_atom_site_calc_flag
_atom_site_refinement_flags_posn
_atom_site_refinement_flags_adp
P4 P 0.12810(7) 0.47309(7) 0.22944(5) 0.0315(3) Uani 1 1 d . .
P2 P 0.48511(7) 0.55394(7) 0.33323(5) 0.0309(3) Uani 1 1 d . .
P3 P 0.21490(7) 0.59103(7) 0.42909(5) 0.0297(3) Uani 1 1 d . .
P1 P 0.35304(7) 0.55700(7) 0.09801(5) 0.0309(3) Uani 1 1 d . .
O7 O -0.0342(2) 0.54652(19) 0.16295(13) 0.0367(8) Uani 1 1 d . .
O3 O 0.5498(2) 0.68723(18) 0.36697(14) 0.0362(8) Uani 1 1 d . .
O2 O 0.1808(2) 0.64049(18) 0.09918(14) 0.0375(8) Uani 1 1 d . .
O6 O 0.3075(2) 0.71395(18) 0.39711(14) 0.0371(8) Uani 1 1 d . .
O4 O 0.66323(19) 0.51924(18) 0.41366(14) 0.0383(8) Uani 1 1 d . .
O5 O 0.24036(19) 0.65087(19) 0.54952(13) 0.0384(8) Uani 1 1 d . .
O1 O 0.2783(2) 0.5516(2) -0.03027(15) 0.0449(9) Uani 1 1 d . .
O8 O 0.0028(3) 0.3657(2) 0.17665(15) 0.0493(9) Uani 1 1 d . .
N1 N 0.3849(2) 0.6449(2) 0.22455(15) 0.0302(9) Uani 1 1 d . .
N4 N 0.1536(2) 0.4741(2) 0.09090(16) 0.0296(8) Uani 1 1 d . .
N3 N 0.1403(2) 0.6147(2) 0.28947(15) 0.0291(8) Uani 1 1 d . .
N2 N 0.4383(2) 0.5915(2) 0.46346(16) 0.0301(9) Uani 1 1 d . .
O9 O 0.3545(2) 0.2972(2) 0.27620(18) 0.0582(11) Uani 1 1 d . .
C47 C 0.4282(3) 0.6862(2) 0.27202(18) 0.0268(9) Uani 1 1 d . .
C39 C 0.5789(3) 0.5486(2) 0.4103(2) 0.0294(10) Uani 1 1 d . .
C11 C 0.0169(3) 0.3952(3) 0.0466(2) 0.0332(11) Uani 1 1 d . .
H11 H -0.0376 0.3639 0.0539 0.040 Uiso 1 1 calc R U
C22 C 0.0295(3) 0.6811(3) 0.2103(2) 0.0303(10) Uani 1 1 d . .
H22 H -0.0211 0.6809 0.1731 0.036 Uiso 1 1 calc R U
C52 C 0.2695(3) 0.6292(3) 0.12432(18) 0.0307(10) Uani 1 1 d . .
C13 C 0.0570(3) 0.4150(3) 0.1651(2) 0.0334(10) Uani 1 1 d . .
C9 C 0.1187(3) 0.4536(3) -0.0233(2) 0.0335(11) Uani 1 1 d . .
H9 H 0.1358 0.4631 -0.0651 0.040 Uiso 1 1 calc R U
C34 C 0.4008(3) 0.6159(2) 0.51526(19) 0.0303(10) Uani 1 1 d . .
C7 C 0.2624(3) 0.5341(3) 0.02284(19) 0.0313(10) Uani 1 1 d . .
C23 C 0.0623(3) 0.7432(3) 0.2400(2) 0.0328(10) Uani 1 1 d . .
H23 H 0.0350 0.7868 0.2234 0.039 Uiso 1 1 calc R U
C12 C 0.0764(3) 0.4292(3) 0.0976(2) 0.0319(10) Uani 1 1 d . .
C32 C 0.0070(3) 0.5620(3) 0.43025(19) 0.0327(10) Uani 1 1 d . .
H32 H 0.0297 0.5147 0.4276 0.039 Uiso 1 1 calc R U
C1 C 0.4441(3) 0.6114(3) 0.0597(2) 0.0315(10) Uani 1 1 d . .
C21 C 0.0721(3) 0.6191(3) 0.23588(19) 0.0291(10) Uani 1 1 d . .
C8 C 0.1739(3) 0.4857(3) 0.03098(18) 0.0300(10) Uani 1 1 d . .
C25 C 0.1713(3) 0.6753(3) 0.31782(19) 0.0294(10) Uani 1 1 d . .
C38 C 0.5410(3) 0.5772(3) 0.4692(2) 0.0316(10) Uani 1 1 d . .
C20 C 0.0409(3) 0.5510(3) 0.20420(19) 0.0317(11) Uani 1 1 d . .
C28 C 0.0450(3) 0.6843(3) 0.4408(2) 0.0342(10) Uani 1 1 d . .
H28 H 0.0944 0.7215 0.4464 0.041 Uiso 1 1 calc R U
C27 C 0.0789(3) 0.6160(3) 0.43539(18) 0.0313(10) Uani 1 1 d . .
C35 C 0.4621(3) 0.6275(3) 0.5734(2) 0.0359(11) Uani 1 1 d . .
H35 H 0.4321 0.6452 0.6091 0.043 Uiso 1 1 calc R U
C29 C -0.0610(3) 0.6989(3) 0.4382(2) 0.0363(11) Uani 1 1 d . .
H29 H -0.0842 0.7461 0.4406 0.044 Uiso 1 1 calc R U
C46 C 0.4952(3) 0.6519(3) 0.32711(19) 0.0310(10) Uani 1 1 d . .
C24 C 0.1360(3) 0.7410(3) 0.29474(19) 0.0330(10) Uani 1 1 d . .
H24 H 0.1615 0.7829 0.3158 0.040 Uiso 1 1 calc R U
C14 C 0.0659(3) 0.4394(3) 0.2958(2) 0.0312(10) Uani 1 1 d . .
C19 C -0.0413(3) 0.4413(3) 0.2988(2) 0.0314(10) Uani 1 1 d . .
H19 H -0.0861 0.4649 0.2661 0.038 Uiso 1 1 calc R U
C26 C 0.2430(3) 0.6699(3) 0.38080(19) 0.0316(10) Uani 1 1 d . .
C10 C 0.0389(3) 0.4080(3) -0.0147(2) 0.0355(11) Uani 1 1 d . .
H10 H -0.0003 0.3856 -0.0506 0.043 Uiso 1 1 calc R U
C40 C 0.5737(3) 0.5283(3) 0.2759(2) 0.0359(11) Uani 1 1 d . .
C51 C 0.3201(3) 0.6749(3) 0.17726(18) 0.0285(10) Uani 1 1 d . .
C2 C 0.4162(3) 0.6732(3) 0.0256(2) 0.0360(11) Uani 1 1 d . .
H2 H 0.3475 0.6913 0.0249 0.043 Uiso 1 1 calc R U
C37 C 0.6078(3) 0.5869(3) 0.5262(2) 0.0365(11) Uani 1 1 d . .
H37 H 0.6799 0.5758 0.5287 0.044 Uiso 1 1 calc R U
C50 C 0.2979(3) 0.7458(3) 0.17501(19) 0.0330(11) Uani 1 1 d . .
H50 H 0.2500 0.7646 0.1410 0.040 Uiso 1 1 calc R U
C17 C -0.0193(3) 0.3737(3) 0.3965(2) 0.0404(12) Uani 1 1 d . .
H17 H -0.0480 0.3510 0.4304 0.048 Uiso 1 1 calc R U
C41 C 0.6702(3) 0.5617(3) 0.2737(2) 0.0418(12) Uani 1 1 d . .
H41 H 0.6922 0.5986 0.3029 0.050 Uiso 1 1 calc R U
C48 C 0.4131(3) 0.7589(3) 0.2730(2) 0.0345(11) Uani 1 1 d . .
H48 H 0.4476 0.7869 0.3069 0.041 Uiso 1 1 calc R U
C36 C 0.5674(3) 0.6130(3) 0.5788(2) 0.0399(12) Uani 1 1 d . .
H36 H 0.6114 0.6210 0.6181 0.048 Uiso 1 1 calc R U
C15 C 0.1293(3) 0.4047(3) 0.3446(2) 0.0398(12) Uani 1 1 d . .
H15 H 0.2027 0.4036 0.3441 0.048 Uiso 1 1 calc R U
C18 C -0.0836(3) 0.4094(3) 0.3486(2) 0.0388(12) Uani 1 1 d . .
H18 H -0.1566 0.4118 0.3501 0.047 Uiso 1 1 calc R U
C30 C -0.1324(3) 0.6444(3) 0.4322(2) 0.0427(13) Uani 1 1 d . .
H30 H -0.2049 0.6541 0.4302 0.051 Uiso 1 1 calc R U
C33 C 0.2839(3) 0.6264(3) 0.5074(2) 0.0339(11) Uani 1 1 d . .
C49 C 0.3462(3) 0.7892(3) 0.2229(2) 0.0401(12) Uani 1 1 d . .
H49 H 0.3340 0.8384 0.2217 0.048 Uiso 1 1 calc R U
C3 C 0.4862(3) 0.7084(3) -0.0067(2) 0.0397(12) Uani 1 1 d . .
H3 H 0.4660 0.7502 -0.0298 0.048 Uiso 1 1 calc R U
C16 C 0.0872(3) 0.3720(3) 0.3937(2) 0.0398(12) Uani 1 1 d . .
H16 H 0.1319 0.3478 0.4262 0.048 Uiso 1 1 calc R U
C43 C 0.7033(4) 0.4868(3) 0.1873(2) 0.0537(15) Uani 1 1 d . .
H43 H 0.7480 0.4720 0.1574 0.064 Uiso 1 1 calc R U
C42 C 0.7329(4) 0.5407(4) 0.2287(3) 0.0555(16) Uani 1 1 d . .
H42 H 0.7974 0.5640 0.2267 0.067 Uiso 1 1 calc R U
C31 C -0.0991(3) 0.5768(3) 0.4290(2) 0.0438(13) Uani 1 1 d . .
H31 H -0.1483 0.5395 0.4259 0.053 Uiso 1 1 calc R U
C4 C 0.5861(3) 0.6821(3) -0.0054(2) 0.0450(13) Uani 1 1 d . .
H4 H 0.6350 0.7060 -0.0275 0.054 Uiso 1 1 calc R U
C6 C 0.5434(3) 0.5865(3) 0.0601(3) 0.0478(13) Uani 1 1 d . .
H6 H 0.5639 0.5445 0.0828 0.057 Uiso 1 1 calc R U
C44 C 0.6087(4) 0.4537(3) 0.1888(2) 0.0548(15) Uani 1 1 d . .
H44 H 0.5880 0.4165 0.1597 0.066 Uiso 1 1 calc R U
C54 C 0.2879(4) 0.2906(4) 0.2172(3) 0.0558(16) Uani 1 1 d . .
H54A H 0.2144 0.2971 0.2245 0.067 Uiso 1 1 calc R U
H54B H 0.2948 0.2429 0.1994 0.067 Uiso 1 1 calc R U
C53 C 0.3154(4) 0.3437(4) 0.1707(3) 0.0689(19) Uani 1 1 d . .
H53A H 0.3119 0.3907 0.1892 0.103 Uiso 1 1 calc R U
H53B H 0.2662 0.3406 0.1309 0.103 Uiso 1 1 calc R U
H53C H 0.3864 0.3349 0.1611 0.103 Uiso 1 1 calc R U
C56 C 0.2553(5) 0.2197(4) 0.3383(4) 0.089(2) Uani 1 1 d . .
H56A H 0.2380 0.2567 0.3675 0.133 Uiso 1 1 calc R U
H56B H 0.2601 0.1745 0.3608 0.133 Uiso 1 1 calc R U
H56C H 0.2007 0.2172 0.3011 0.133 Uiso 1 1 calc R U
C45 C 0.5434(4) 0.4752(3) 0.2332(2) 0.0424(12) Uani 1 1 d . .
H45 H 0.4777 0.4529 0.2337 0.051 Uiso 1 1 calc R U
C55 C 0.3574(4) 0.2360(4) 0.3160(3) 0.0592(16) Uani 1 1 d . .
H55A H 0.4107 0.2429 0.3540 0.071 Uiso 1 1 calc R U
H55B H 0.3792 0.1953 0.2916 0.071 Uiso 1 1 calc R U
C5 C 0.6147(4) 0.6219(3) 0.0278(3) 0.0584(16) Uani 1 1 d . .
H5 H 0.6836 0.6042 0.0287 0.070 Uiso 1 1 calc R U

loop_
_atom_site_aniso_label
_atom_site_aniso_U_11
_atom_site_aniso_U_22
_atom_site_aniso_U_33
_atom_site_aniso_U_23
_atom_site_aniso_U_13
_atom_site_aniso_U_12
P4 0.0229(5) 0.0473(8) 0.0235(5) 0.0003(5) 0.0002(4) 0.0000(4)
P2 0.0186(5) 0.0456(8) 0.0269(6) 0.0008(5) -0.0027(4) 0.0005(4)
P3 0.0189(5) 0.0471(8) 0.0217(5) -0.0020(5) -0.0026(4) -0.0019(4)
P1 0.0226(5) 0.0458(8) 0.0231(5) 0.0002(5) -0.0011(4) -0.0002(4)
O7 0.0247(13) 0.062(2) 0.0211(14) -0.0004(15) -0.0066(11) -0.0001(13)
O3 0.0252(13) 0.050(2) 0.0302(16) -0.0010(15) -0.0073(11) -0.0041(13)
O2 0.0243(13) 0.056(2) 0.0300(15) -0.0061(16) -0.0038(11) 0.0025(13)
O6 0.0263(14) 0.049(2) 0.0341(16) -0.0003(16) -0.0036(12) -0.0107(14)
O4 0.0214(13) 0.054(2) 0.0373(17) 0.0074(16) -0.0023(11) 0.0053(13)
O5 0.0251(13) 0.063(2) 0.0256(15) -0.0085(16) -0.0012(11) -0.0007(14)
O1 0.0434(17) 0.064(3) 0.0276(16) -0.0001(17) 0.0035(13) -0.0099(16)
O8 0.0571(19) 0.061(3) 0.0307(17) -0.0033(17) 0.0081(15) -0.0229(18)
N1 0.0172(14) 0.047(3) 0.0252(17) 0.0043(17) -0.0011(12) -0.0001(14)
N4 0.0243(15) 0.037(2) 0.0256(17) -0.0026(17) -0.0030(13) -0.0016(15)
N3 0.0192(14) 0.048(3) 0.0194(16) 0.0015(17) -0.0006(12) 0.0007(15)
N2 0.0174(14) 0.045(3) 0.0260(18) 0.0043(17) -0.0046(12) -0.0015(14)
O9 0.0398(18) 0.078(3) 0.054(2) -0.007(2) -0.0011(16) 0.0046(18)
C47 0.0163(16) 0.040(3) 0.0227(19) 0.0002(19) -0.0015(14) -0.0011(16)
C39 0.0178(17) 0.032(3) 0.037(2) 0.001(2) -0.0023(15) -0.0018(16)
C11 0.0229(18) 0.046(3) 0.029(2) 0.001(2) -0.0023(15) 0.0024(18)
C22 0.0222(17) 0.040(3) 0.027(2) 0.001(2) -0.0022(15) 0.0035(17)
C52 0.0223(18) 0.049(3) 0.0210(19) 0.003(2) 0.0014(14) -0.0039(18)
C13 0.0287(19) 0.041(3) 0.030(2) -0.001(2) 0.0031(16) 0.0010(19)
C9 0.0226(18) 0.052(3) 0.024(2) -0.002(2) -0.0022(15) 0.0074(19)
C34 0.0214(18) 0.041(3) 0.028(2) -0.008(2) -0.0012(15) -0.0018(17)
C7 0.0253(18) 0.044(3) 0.024(2) 0.000(2) 0.0018(15) 0.0039(18)
C23 0.032(2) 0.040(3) 0.026(2) 0.008(2) 0.0011(16) 0.0101(19)
C12 0.0249(18) 0.043(3) 0.026(2) -0.002(2) -0.0010(15) 0.0030(18)
C32 0.0269(19) 0.042(3) 0.029(2) 0.000(2) 0.0028(16) -0.0045(18)
C1 0.0220(18) 0.044(3) 0.028(2) 0.004(2) 0.0012(15) 0.0042(18)
C21 0.0173(16) 0.046(3) 0.024(2) -0.003(2) -0.0006(14) -0.0026(17)
C8 0.0229(17) 0.046(3) 0.0195(19) 0.000(2) -0.0037(14) 0.0058(18)
C25 0.0217(17) 0.045(3) 0.0207(19) -0.004(2) 0.0012(14) -0.0007(18)
C38 0.0178(17) 0.045(3) 0.030(2) 0.003(2) -0.0038(15) -0.0010(17)
C20 0.0238(18) 0.052(3) 0.0199(19) 0.000(2) 0.0037(15) 0.0012(18)
C28 0.0230(18) 0.042(3) 0.036(2) -0.002(2) -0.0018(16) -0.0028(18)
C27 0.0255(18) 0.047(3) 0.0201(19) 0.004(2) -0.0030(15) -0.0024(19)
C35 0.0276(19) 0.046(3) 0.032(2) -0.001(2) -0.0036(16) -0.0037(19)
C29 0.029(2) 0.042(3) 0.038(2) 0.003(2) 0.0051(17) 0.0094(19)
C46 0.0180(16) 0.050(3) 0.024(2) 0.002(2) 0.0006(14) 0.0009(18)
C24 0.0275(19) 0.046(3) 0.024(2) -0.004(2) 0.0008(15) -0.0002(19)
C14 0.0247(18) 0.042(3) 0.026(2) -0.001(2) -0.0011(15) -0.0005(18)
C19 0.0253(18) 0.043(3) 0.025(2) -0.003(2) -0.0001(15) -0.0011(18)
C26 0.0182(17) 0.049(3) 0.027(2) -0.004(2) 0.0027(14) 0.0008(18)
C10 0.0232(19) 0.052(3) 0.028(2) -0.006(2) -0.0076(16) 0.0031(19)
C40 0.030(2) 0.049(3) 0.027(2) 0.005(2) -0.0005(16) 0.0123(19)
C51 0.0182(16) 0.044(3) 0.0222(19) -0.002(2) 0.0005(14) -0.0010(17)
C2 0.0231(18) 0.052(3) 0.033(2) -0.002(2) 0.0011(16) -0.0039(19)
C37 0.0203(18) 0.050(3) 0.036(2) 0.003(2) -0.0070(16) -0.0012(19)
C50 0.0259(18) 0.050(3) 0.022(2) 0.001(2) -0.0009(15) 0.0028(19)
C17 0.043(2) 0.052(3) 0.027(2) -0.001(2) 0.0052(18) -0.004(2)
C41 0.027(2) 0.057(4) 0.041(3) 0.009(3) 0.0008(18) 0.008(2)
C48 0.0220(18) 0.049(3) 0.031(2) -0.003(2) -0.0025(15) -0.0059(19)
C36 0.028(2) 0.055(3) 0.033(2) 0.001(2) -0.0120(17) 0.001(2)
C15 0.028(2) 0.063(4) 0.027(2) 0.001(2) -0.0009(17) 0.005(2)
C18 0.028(2) 0.055(4) 0.033(2) -0.006(2) 0.0014(17) -0.002(2)
C30 0.0220(19) 0.067(4) 0.038(3) -0.001(3) -0.0007(17) 0.003(2)
C33 0.0212(18) 0.049(3) 0.030(2) -0.002(2) -0.0006(16) -0.0042(18)
C49 0.028(2) 0.061(4) 0.031(2) 0.001(2) 0.0012(17) 0.003(2)
C3 0.031(2) 0.052(3) 0.035(2) 0.000(2) 0.0005(17) 0.004(2)
C16 0.038(2) 0.052(3) 0.028(2) -0.004(2) -0.0008(17) 0.008(2)
C43 0.050(3) 0.078(5) 0.034(3) 0.001(3) 0.010(2) 0.027(3)
C42 0.031(2) 0.091(5) 0.047(3) 0.019(3) 0.011(2) 0.019(3)
C31 0.025(2) 0.063(4) 0.043(3) -0.009(3) 0.0050(18) -0.005(2)
C4 0.033(2) 0.057(4) 0.048(3) 0.003(3) 0.017(2) 0.001(2)
C6 0.028(2) 0.055(4) 0.061(3) 0.010(3) 0.006(2) 0.011(2)
C44 0.069(3) 0.061(4) 0.031(3) -0.001(3) -0.005(2) 0.025(3)
C54 0.039(3) 0.077(5) 0.049(3) -0.011(3) -0.004(2) 0.011(3)
C53 0.049(3) 0.102(6) 0.054(3) -0.004(4) 0.004(3) 0.027(3)
C56 0.063(4) 0.100(6) 0.109(6) 0.008(5) 0.035(4) 0.019(4)
C45 0.044(2) 0.048(3) 0.033(2) 0.003(2) -0.0020(19) 0.011(2)
C55 0.051(3) 0.071(5) 0.055(3) -0.004(3) 0.002(2) 0.007(3)
C5 0.032(2) 0.074(4) 0.073(4) 0.020(3) 0.019(2) 0.015(3)

loop_
_atom_type_symbol
_atom_type_description
_atom_type_scat_dispersion_real
_atom_type_scat_dispersion_imag
_atom_type_scat_source
C C 0.0181 0.0091 'International Tables Vol C Tables 4.2.6.8 and 6.1.1.4'
H H 0.0000 0.0000 'International Tables Vol C Tables 4.2.6.8 and 6.1.1.4'
N N 0.0311 0.0180 'International Tables Vol C Tables 4.2.6.8 and 6.1.1.4'
O O 0.0492 0.0322 'International Tables Vol C Tables 4.2.6.8 and 6.1.1.4'
P P 0.2955 0.4335 'International Tables Vol C Tables 4.2.6.8 and 6.1.1.4'

loop_
_geom_angle_atom_site_label_1
_geom_angle_atom_site_label_2
_geom_angle_atom_site_label_3
_geom_angle
C14 P4 C13 96.8(2)
C14 P4 C20 100.53(19)
C13 P4 C20 92.6(2)
C40 P2 C46 99.4(2)
C40 P2 C39 99.35(18)
C46 P2 C39 93.98(19)
C27 P3 C26 95.03(19)
C27 P3 C33 100.88(18)
C26 P3 C33 94.7(2)
C1 P1 C52 98.3(2)
C1 P1 C7 97.24(19)
C52 P1 C7 95.65(18)
C47 N1 C51 117.5(4)
C12 N4 C8 116.6(4)
C25 N3 C21 116.5(4)
C34 N2 C38 117.4(3)
C54 O9 C55 113.8(4)
N1 C47 C48 123.3(4)
N1 C47 C46 117.5(4)
C48 C47 C46 119.2(4)
O4 C39 C38 120.6(4)
O4 C39 P2 122.6(3)
C38 C39 P2 116.5(3)
C10 C11 C12 118.3(4)
C10 C11 H11 120.8
C12 C11 H11 120.8
C23 C22 C21 118.4(4)
C23 C22 H22 120.8
C21 C22 H22 120.8
O2 C52 C51 120.9(4)
O2 C52 P1 123.2(3)
C51 C52 P1 115.8(3)
O8 C13 C12 120.2(4)
O8 C13 P4 123.3(3)
C12 C13 P4 116.4(3)
C10 C9 C8 118.4(4)
C10 C9 H9 120.8
C8 C9 H9 120.8
N2 C34 C35 123.3(3)
N2 C34 C33 115.2(3)
C35 C34 C33 121.5(4)
O1 C7 C8 120.1(4)
O1 C7 P1 123.1(3)
C8 C7 P1 116.4(3)
C22 C23 C24 118.9(4)
C22 C23 H23 120.5
C24 C23 H23 120.5
N4 C12 C11 124.1(4)
N4 C12 C13 116.0(4)
C11 C12 C13 119.9(4)
C27 C32 C31 120.0(5)
C27 C32 H32 120.0
C31 C32 H32 120.0
C6 C1 C2 118.2(4)
C6 C1 P1 117.3(4)
C2 C1 P1 124.3(3)
N3 C21 C22 124.4(4)
N3 C21 C20 115.5(4)
C22 C21 C20 120.1(4)
N4 C8 C9 123.5(4)
N4 C8 C7 117.3(4)
C9 C8 C7 119.3(4)
N3 C25 C24 123.7(4)
N3 C25 C26 116.3(4)
C24 C25 C26 119.8(4)
N2 C38 C37 122.8(4)
N2 C38 C39 115.4(3)
C37 C38 C39 121.8(3)
O7 C20 C21 121.5(4)
O7 C20 P4 122.2(4)
C21 C20 P4 116.2(3)
C27 C28 C29 120.4(4)
C27 C28 H28 119.8
C29 C28 H28 119.8
C32 C27 C28 119.4(4)
C32 C27 P3 116.1(4)
C28 C27 P3 124.4(3)
C36 C35 C34 118.9(4)
C36 C35 H35 120.5
C34 C35 H35 120.5
C30 C29 C28 119.6(5)
C30 C29 H29 120.2
C28 C29 H29 120.2
O3 C46 C47 120.6(4)
O3 C46 P2 122.7(3)
C47 C46 P2 116.6(3)
C23 C24 C25 118.0(4)
C23 C24 H24 121.0
C25 C24 H24 121.0
C15 C14 C19 117.9(4)
C15 C14 P4 117.1(3)
C19 C14 P4 124.8(3)
C18 C19 C14 121.2(4)
C18 C19 H19 119.4
C14 C19 H19 119.4
O6 C26 C25 121.5(4)
O6 C26 P3 125.7(3)
C25 C26 P3 112.8(3)
C11 C10 C9 119.1(4)
C11 C10 H10 120.5
C9 C10 H10 120.5
C45 C40 C41 119.2(4)
C45 C40 P2 118.4(3)
C41 C40 P2 122.4(4)
N1 C51 C50 123.3(4)
N1 C51 C52 118.2(4)
C50 C51 C52 118.5(4)
C3 C2 C1 121.3(4)
C3 C2 H2 119.3
C1 C2 H2 119.3
C36 C37 C38 118.7(4)
C36 C37 H37 120.6
C38 C37 H37 120.6
C51 C50 C49 119.2(4)
C51 C50 H50 120.4
C49 C50 H50 120.4
C16 C17 C18 118.8(4)
C16 C17 H17 120.6
C18 C17 H17 120.6
C42 C41 C40 119.7(5)
C42 C41 H41 120.1
C40 C41 H41 120.1
C49 C48 C47 118.2(4)
C49 C48 H48 120.9
C47 C48 H48 120.9
C37 C36 C35 118.9(4)
C37 C36 H36 120.6
C35 C36 H36 120.6
C16 C15 C14 120.9(4)
C16 C15 H15 119.5
C14 C15 H15 119.5
C19 C18 C17 120.1(4)
C19 C18 H18 119.9
C17 C18 H18 119.9
C31 C30 C29 120.2(4)
C31 C30 H30 119.9
C29 C30 H30 119.9
O5 C33 C34 122.0(4)
O5 C33 P3 124.5(3)
C34 C33 P3 113.3(3)
C50 C49 C48 118.3(5)
C50 C49 H49 120.8
C48 C49 H49 120.8
C2 C3 C4 119.3(5)
C2 C3 H3 120.4
C4 C3 H3 120.4
C15 C16 C17 121.0(4)
C15 C16 H16 119.5
C17 C16 H16 119.5
C42 C43 C44 120.2(5)
C42 C43 H43 119.9
C44 C43 H43 119.9
C43 C42 C41 120.8(5)
C43 C42 H42 119.6
C41 C42 H42 119.6
C30 C31 C32 120.4(5)
C30 C31 H31 119.8
C32 C31 H31 119.8
C5 C4 C3 120.2(4)
C5 C4 H4 119.9
C3 C4 H4 119.9
C1 C6 C5 120.8(5)
C1 C6 H6 119.6
C5 C6 H6 119.6
C43 C44 C45 119.8(5)
C43 C44 H44 120.1
C45 C44 H44 120.1
O9 C54 C53 110.1(5)
O9 C54 H54A 109.6
C53 C54 H54A 109.6
O9 C54 H54B 109.6
C53 C54 H54B 109.6
H54A C54 H54B 108.2
C54 C53 H53A 109.5
C54 C53 H53B 109.5
H53A C53 H53B 109.5
C54 C53 H53C 109.5
H53A C53 H53C 109.5
H53B C53 H53C 109.5
C55 C56 H56A 109.5
C55 C56 H56B 109.5
H56A C56 H56B 109.5
C55 C56 H56C 109.5
H56A C56 H56C 109.5
H56B C56 H56C 109.5
C40 C45 C44 120.3(5)
C40 C45 H45 119.8
C44 C45 H45 119.8
O9 C55 C56 113.4(5)
O9 C55 H55A 108.9
C56 C55 H55A 108.9
O9 C55 H55B 108.9
C56 C55 H55B 108.9
H55A C55 H55B 107.7
C4 C5 C6 120.2(4)
C4 C5 H5 119.9
C6 C5 H5 119.9

loop_
_geom_bond_atom_site_label_1
_geom_bond_atom_site_label_2
_geom_bond_distance
P4 C14 1.816(4)
P4 C13 1.886(5)
P4 C20 1.894(5)
P2 C40 1.834(4)
P2 C46 1.875(5)
P2 C39 1.889(4)
P3 C27 1.843(4)
P3 C26 1.874(5)
P3 C33 1.886(4)
P1 C1 1.832(4)
P1 C52 1.876(5)
P1 C7 1.885(4)
O7 C20 1.214(5)
O3 C46 1.222(5)
O2 C52 1.215(4)
O6 C26 1.199(5)
O4 C39 1.219(5)
O5 C33 1.203(5)
O1 C7 1.207(5)
O8 C13 1.216(5)
N1 C47 1.332(5)
N1 C51 1.337(5)
N4 C12 1.335(5)
N4 C8 1.337(5)
N3 C25 1.335(6)
N3 C21 1.335(5)
N2 C34 1.332(5)
N2 C38 1.344(5)
O9 C54 1.416(6)
O9 C55 1.431(7)
C47 C48 1.399(7)
C47 C46 1.497(5)
C39 C38 1.492(6)
C11 C10 1.377(6)
C11 C12 1.391(6)
C11 H11 0.9500
C22 C23 1.377(7)
C22 C21 1.380(6)
C22 H22 0.9500
C52 C51 1.491(6)
C13 C12 1.496(6)
C9 C10 1.379(6)
C9 C8 1.401(6)
C9 H9 0.9500
C34 C35 1.380(5)
C34 C33 1.510(5)
C7 C8 1.497(6)
C23 C24 1.390(5)
C23 H23 0.9500
C32 C27 1.380(6)
C32 C31 1.396(6)
C32 H32 0.9500
C1 C6 1.366(6)
C1 C2 1.399(7)
C21 C20 1.488(6)
C25 C24 1.396(7)
C25 C26 1.512(5)
C38 C37 1.389(6)
C28 C27 1.382(7)
C28 C29 1.391(5)
C28 H28 0.9500
C35 C36 1.379(6)
C35 H35 0.9500
C29 C30 1.384(7)
C29 H29 0.9500
C24 H24 0.9500
C14 C15 1.391(6)
C14 C19 1.395(5)
C19 C18 1.383(6)
C19 H19 0.9500
C10 H10 0.9500
C40 C45 1.374(7)
C40 C41 1.405(6)
C51 C50 1.381(7)
C2 C3 1.376(6)
C2 H2 0.9500
C37 C36 1.375(6)
C37 H37 0.9500
C50 C49 1.383(6)
C50 H50 0.9500
C17 C16 1.386(6)
C17 C18 1.391(6)
C17 H17 0.9500
C41 C42 1.383(7)
C41 H41 0.9500
C48 C49 1.393(6)
C48 H48 0.9500
C36 H36 0.9500
C15 C16 1.377(6)
C15 H15 0.9500
C18 H18 0.9500
C30 C31 1.361(7)
C30 H30 0.9500
C49 H49 0.9500
C3 C4 1.380(6)
C3 H3 0.9500
C16 H16 0.9500
C43 C42 1.366(8)
C43 C44 1.378(8)
C43 H43 0.9500
C42 H42 0.9500
C31 H31 0.9500
C4 C5 1.365(8)
C4 H4 0.9500
C6 C5 1.390(7)
C6 H6 0.9500
C44 C45 1.399(7)
C44 H44 0.9500
C54 C53 1.483(9)
C54 H54A 0.9900
C54 H54B 0.9900
C53 H53A 0.9800
C53 H53B 0.9800
C53 H53C 0.9800
C56 C55 1.491(8)
C56 H56A 0.9800
C56 H56B 0.9800
C56 H56C 0.9800
C45 H45 0.9500
C55 H55A 0.9900
C55 H55B 0.9900
C5 H5 0.9500

loop_
_geom_torsion_atom_site_label_1
_geom_torsion_atom_site_label_2
_geom_torsion_atom_site_label_3
_geom_torsion_atom_site_label_4
_geom_torsion
C51 N1 C47 C48 -3.2(5)
C51 N1 C47 C46 176.1(3)
C40 P2 C39 O4 -14.6(4)
C46 P2 C39 O4 -114.9(4)
C40 P2 C39 C38 170.4(3)
C46 P2 C39 C38 70.2(3)
C1 P1 C52 O2 107.9(4)
C7 P1 C52 O2 9.7(4)
C1 P1 C52 C51 -69.8(3)
C7 P1 C52 C51 -168.0(3)
C14 P4 C13 O8 -10.0(4)
C20 P4 C13 O8 -111.0(4)
C14 P4 C13 C12 174.2(3)
C20 P4 C13 C12 73.3(3)
C38 N2 C34 C35 0.6(7)
C38 N2 C34 C33 -176.0(4)
C1 P1 C7 O1 4.2(5)
C52 P1 C7 O1 103.3(4)
C1 P1 C7 C8 177.6(3)
C52 P1 C7 C8 -83.3(3)
C21 C22 C23 C24 -0.5(6)
C8 N4 C12 C11 -0.6(6)
C8 N4 C12 C13 178.0(4)
C10 C11 C12 N4 0.4(7)
C10 C11 C12 C13 -178.1(4)
O8 C13 C12 N4 -166.1(4)
P4 C13 C12 N4 9.8(5)
O8 C13 C12 C11 12.6(7)
P4 C13 C12 C11 -171.5(3)
C52 P1 C1 C6 150.1(4)
C7 P1 C1 C6 -113.1(4)
C52 P1 C1 C2 -35.4(4)
C7 P1 C1 C2 61.4(4)
C25 N3 C21 C22 -2.8(5)
C25 N3 C21 C20 178.4(3)
C23 C22 C21 N3 2.9(6)
C23 C22 C21 C20 -178.4(3)
C12 N4 C8 C9 0.2(6)
C12 N4 C8 C7 -178.1(4)
C10 C9 C8 N4 0.3(7)
C10 C9 C8 C7 178.6(4)
O1 C7 C8 N4 -173.2(4)
P1 C7 C8 N4 13.2(5)
O1 C7 C8 C9 8.4(7)
P1 C7 C8 C9 -165.2(3)
C21 N3 C25 C24 0.5(5)
C21 N3 C25 C26 176.1(3)
C34 N2 C38 C37 -0.1(7)
C34 N2 C38 C39 178.9(4)
O4 C39 C38 N2 -163.2(4)
P2 C39 C38 N2 11.9(5)
O4 C39 C38 C37 15.8(7)
P2 C39 C38 C37 -169.2(4)
N3 C21 C20 O7 165.7(3)
C22 C21 C20 O7 -13.2(6)
N3 C21 C20 P4 -16.7(4)
C22 C21 C20 P4 164.4(3)
C14 P4 C20 O7 -92.1(3)
C13 P4 C20 O7 5.3(3)
C14 P4 C20 C21 90.3(3)
C13 P4 C20 C21 -172.2(3)
C31 C32 C27 C28 1.6(6)
C31 C32 C27 P3 -174.6(3)
C29 C28 C27 C32 -2.9(6)
C29 C28 C27 P3 172.9(3)
C26 P3 C27 C32 140.8(3)
C33 P3 C27 C32 -123.4(3)
C26 P3 C27 C28 -35.1(4)
C33 P3 C27 C28 60.7(4)
N2 C34 C35 C36 -0.3(8)
C33 C34 C35 C36 176.1(5)
C27 C28 C29 C30 2.0(7)
N1 C47 C46 O3 168.6(3)
C48 C47 C46 O3 -12.1(5)
N1 C47 C46 P2 -14.3(4)
C48 C47 C46 P2 165.0(3)
C40 P2 C46 O3 -100.6(3)
C39 P2 C46 O3 -0.4(3)
C40 P2 C46 C47 82.4(3)
C39 P2 C46 C47 -177.4(3)
C22 C23 C24 C25 -1.6(5)
N3 C25 C24 C23 1.7(6)
C26 C25 C24 C23 -173.8(3)
C13 P4 C14 C15 115.3(4)
C20 P4 C14 C15 -150.8(4)
C13 P4 C14 C19 -59.7(4)
C20 P4 C14 C19 34.2(5)
C15 C14 C19 C18 -0.3(7)
P4 C14 C19 C18 174.6(4)
N3 C25 C26 O6 149.1(4)
C24 C25 C26 O6 -35.1(5)
N3 C25 C26 P3 -33.3(4)
C24 C25 C26 P3 142.6(3)
C27 P3 C26 O6 118.1(4)
C33 P3 C26 O6 16.7(4)
C27 P3 C26 C25 -59.5(3)
C33 P3 C26 C25 -160.9(3)
C12 C11 C10 C9 0.1(7)
C8 C9 C10 C11 -0.4(7)
C46 P2 C40 C45 -136.2(4)
C39 P2 C40 C45 128.2(4)
C46 P2 C40 C41 42.9(4)
C39 P2 C40 C41 -52.8(4)
C47 N1 C51 C50 1.1(5)
C47 N1 C51 C52 -178.9(3)
O2 C52 C51 N1 144.5(4)
P1 C52 C51 N1 -37.8(4)
O2 C52 C51 C50 -35.6(5)
P1 C52 C51 C50 142.1(3)
C6 C1 C2 C3 0.1(7)
P1 C1 C2 C3 -174.3(4)
N2 C38 C37 C36 -0.7(7)
C39 C38 C37 C36 -179.6(5)
N1 C51 C50 C49 1.5(6)
C52 C51 C50 C49 -178.4(3)
C45 C40 C41 C42 0.0(7)
P2 C40 C41 C42 -179.1(4)
N1 C47 C48 C49 2.6(6)
C46 C47 C48 C49 -176.7(3)
C38 C37 C36 C35 1.0(8)
C34 C35 C36 C37 -0.5(8)
C19 C14 C15 C16 1.4(7)
P4 C14 C15 C16 -174.0(4)
C14 C19 C18 C17 -0.9(7)
C16 C17 C18 C19 1.1(7)
C28 C29 C30 C31 0.2(7)
N2 C34 C33 O5 -176.9(5)
C35 C34 C33 O5 6.5(8)
N2 C34 C33 P3 7.7(5)
C35 C34 C33 P3 -169.0(4)
C27 P3 C33 O5 6.8(5)
C26 P3 C33 O5 102.9(5)
C27 P3 C33 C34 -177.8(3)
C26 P3 C33 C34 -81.8(4)
C51 C50 C49 C48 -2.1(6)
C47 C48 C49 C50 0.2(6)
C1 C2 C3 C4 -0.3(7)
C14 C15 C16 C17 -1.1(8)
C18 C17 C16 C15 -0.1(8)
C44 C43 C42 C41 1.7(8)
C40 C41 C42 C43 -1.4(8)
C29 C30 C31 C32 -1.5(7)
C27 C32 C31 C30 0.6(7)
C2 C3 C4 C5 0.1(8)
C2 C1 C6 C5 0.2(8)
P1 C1 C6 C5 175.0(5)
C42 C43 C44 C45 -0.5(8)
C55 O9 C54 C53 -160.8(5)
C41 C40 C45 C44 1.2(7)
P2 C40 C45 C44 -179.7(4)
C43 C44 C45 C40 -1.0(8)
C54 O9 C55 C56 -64.3(7)
C3 C4 C5 C6 0.3(9)
C1 C6 C5 C4 -0.4(9)
